data_1554128
loop_
_publ_author_name
'Inokuchi, Daisuke'
'Hirao, Yasukazu'
'Takahashi, Kazuyuki'
'Matsumoto, Kouzou'
'Mori, Hatsumi'
'Kubo, Takashi'

_publ_section_title
;
 Dynamics of Water Molecules in a 3-Fold Interpenetrated Hydrogen-Bonded
 Organic Framework Based on Tetrakis(4-pyridyl)methane
;
_journal_issue 11
_journal_name_full 'The Journal of Physical Chemistry C'
_journal_page_first 6599
_journal_paper_doi 10.1021/acs.jpcc.8b12421
_journal_volume 123
_journal_year 2019
_chemical_formula_moiety 'C21 H18 N4 2+, (B1 F4 1-)2, C2H3N1'
_chemical_formula_sum 'C23 H21 B2 F8 N5'
_chemical_formula_weight 541.07
_chemical_name_systematic 'bis(4-Pyridyl)bis(pyridinium-4-yl)methane bis(tetrafluoroborate) acetonitrile solvate'
_space_group_crystal_system hexagonal
_space_group_IT_number 178
_space_group_name_Hall 'P 61 2 (0 0 5)'
_space_group_name_H-M_alt 'P 61 2 2'
_atom_sites_solution_hydrogens geom
_atom_sites_solution_primary direct
_atom_sites_solution_secondary difmap
_audit_creation_method SHELXL-2016/6
_audit_update_record
;
2018-12-20 deposited with the CCDC.
2018-12-21 downloaded from the CCDC.
;
_cell_angle_alpha 90
_cell_angle_beta 90
_cell_angle_gamma 120
_cell_formula_units_Z 6
_cell_length_a 10.6229(2)
_cell_length_b 10.6229(2)
_cell_length_c 38.184(3)
_cell_measurement_reflns_used 43283
_cell_measurement_temperature 200(2)
_cell_measurement_theta_max 68.24
_cell_measurement_theta_min 3.47
_cell_volume 3731.6(3)
_computing_cell_refinement 'RAPID AUTO'
_computing_data_collection 'RAPID AUTO (Rigaku, ????)'
_computing_data_reduction 'RAPID AUTO'
_computing_molecular_graphics
;
Yadokari-XG 2009 (K. Wakita, T. Nemoto, et al., 2009)
;
_computing_publication_material
;
Yadokari-XG 2009 (K. Wakita, T. Nemoto, et al., 2009)
;
_computing_structure_refinement 'SHELXL-2016/6 (Sheldrick, 2016)'
_computing_structure_solution Sir2004
_diffrn_ambient_temperature 200(2)
_diffrn_measured_fraction_theta_full 1.000
_diffrn_measured_fraction_theta_max 1.000
_diffrn_measurement_device_type
;
Rigaku VariMax RAPID FR-E
;
_diffrn_measurement_method \w
_diffrn_radiation_type CuK\a
_diffrn_radiation_wavelength 1.54187
_diffrn_reflns_av_R_equivalents 0.0274
_diffrn_reflns_av_unetI/netI 0.0101
_diffrn_reflns_Laue_measured_fraction_full 1.000
_diffrn_reflns_Laue_measured_fraction_max 1.000
_diffrn_reflns_limit_h_max 12
_diffrn_reflns_limit_h_min -12
_diffrn_reflns_limit_k_max 12
_diffrn_reflns_limit_k_min -12
_diffrn_reflns_limit_l_max 45
_diffrn_reflns_limit_l_min -45
_diffrn_reflns_number 46478
_diffrn_reflns_point_group_measured_fraction_full 1.000
_diffrn_reflns_point_group_measured_fraction_max 1.000
_diffrn_reflns_theta_full 67.687
_diffrn_reflns_theta_max 68.234
_diffrn_reflns_theta_min 4.807
_diffrn_source 'micro-focus rotating anode'
_exptl_absorpt_coefficient_mu 1.128
_exptl_absorpt_correction_T_max 1.0000
_exptl_absorpt_correction_T_min 0.7928
_exptl_absorpt_correction_type multi-scan
_exptl_absorpt_process_details
;
Empirical Absorption Correction   March 2001 T. Higashi
    Rigaku Corporation, Tokyo, Japan
;
_exptl_crystal_colour Colorless
_exptl_crystal_density_diffrn 1.445
_exptl_crystal_density_method 'not measured'
_exptl_crystal_description Prism
_exptl_crystal_F_000 1656
_exptl_crystal_size_max 0.500
_exptl_crystal_size_mid 0.200
_exptl_crystal_size_min 0.200
_refine_diff_density_max 0.507
_refine_diff_density_min -0.337
_refine_diff_density_rms 0.078
_refine_ls_abs_structure_details
;
 Flack x determined using 777 quotients [(I+)-(I-)]/[(I+)+(I-)]
 (Parsons, Flack and Wagner, Acta Cryst. B69 (2013) 249-259).
;
_refine_ls_abs_structure_Flack 0.04(3)
_refine_ls_extinction_method none
_refine_ls_goodness_of_fit_ref 1.087
_refine_ls_hydrogen_treatment constr
_refine_ls_matrix_type full
_refine_ls_number_parameters 175
_refine_ls_number_reflns 2283
_refine_ls_number_restraints 0
_refine_ls_restrained_S_all 1.087
_refine_ls_R_factor_all 0.0770
_refine_ls_R_factor_gt 0.0763
_refine_ls_shift/su_max 0.286
_refine_ls_shift/su_mean 0.006
_refine_ls_structure_factor_coef Fsqd
_refine_ls_weighting_details 'w=1/[\s^2^(Fo^2^)+(0.1307P)^2^+4.1479P] where P=(Fo^2^+2Fc^2^)/3'
_refine_ls_weighting_scheme calc
_refine_ls_wR_factor_gt 0.2198
_refine_ls_wR_factor_ref 0.2205
_reflns_Friedel_coverage 0.568
_reflns_Friedel_fraction_full 1.000
_reflns_Friedel_fraction_max 1.000
_reflns_number_gt 2227
_reflns_number_total 2283
_reflns_threshold_expression 'I > 2\s(I)'
_cod_data_source_file jp8b12421_si_003.cif
_cod_data_source_block 1_AN-200K
_cod_original_cell_volume 3731.7(3)
_cod_original_sg_symbol_Hall 'P 61 2 (0 0 -1)'
_cod_database_code 1554128
_shelx_shelxl_version_number 2016/6
_shelx_space_group_comment
;
The symmetry employed for this shelxl refinement is uniquely defined
by the following loop, which should always be used as a source of
symmetry information in preference to the above space-group names.
They are only intended as comments.
;
_shelx_estimated_absorpt_t_min 0.602
_shelx_estimated_absorpt_t_max 0.806

loop_
_space_group_symop_operation_xyz
'x, y, z'
'-x, -y, z+1/2'
'-y, x-y, z+1/3'
'-x+y, -x, z+2/3'
'x-y, x, z+1/6'
'y, -x+y, z+5/6'
'x-y, -y, -z'
'-x, -x+y, -z+2/3'
'y, x, -z+1/3'
'-y, -x, -z+5/6'
'x, x-y, -z+1/6'
'-x+y, y, -z+1/2'

loop_
_atom_site_label
_atom_site_type_symbol
_atom_site_fract_x
_atom_site_fract_y
_atom_site_fract_z
_atom_site_U_iso_or_equiv
_atom_site_adp_type
_atom_site_occupancy
_atom_site_site_symmetry_order
_atom_site_calc_flag
_atom_site_refinement_flags_posn
_atom_site_refinement_flags_adp
_atom_site_refinement_flags_occupancy
N1 N 1.0002(4) 0.7068(5) 0.11296(10) 0.0392(10) Uani 1 1 d . . .
H9 H 1.081991 0.728854 0.102208 0.047 Uiso 1 1 calc R U .
N2 N 0.2461(5) 0.4604(5) 0.09361(11) 0.0429(10) Uani 1 1 d . . .
N3 N 0.2273(14) 0.1136(7) 0.083333 0.179(10) Uani 1 2 d S T P
C1 C 0.6075(5) 0.6075(5) 0.166667 0.0250(12) Uani 1 2 d S T P
C2 C 0.7473(5) 0.6382(5) 0.14741(10) 0.0262(9) Uani 1 1 d . . .
C3 C 0.7999(5) 0.5429(5) 0.14650(11) 0.0293(9) Uani 1 1 d . . .
H1 H 0.748314 0.451711 0.158061 0.035 Uiso 1 1 calc R U .
C4 C 0.9272(5) 0.5794(5) 0.12887(11) 0.0340(10) Uani 1 1 d . . .
H2 H 0.962348 0.512987 0.128148 0.041 Uiso 1 1 calc R U .
C5 C 0.9546(6) 0.8027(6) 0.11266(14) 0.0436(12) Uani 1 1 d . . .
H3 H 1.009805 0.893018 0.100911 0.052 Uiso 1 1 calc R U .
C6 C 0.8274(5) 0.7713(5) 0.12934(12) 0.0338(10) Uani 1 1 d . . .
H4 H 0.793562 0.838822 0.128718 0.041 Uiso 1 1 calc R U .
C7 C 0.4813(5) 0.5603(4) 0.13992(11) 0.0274(9) Uani 1 1 d . . .
C8 C 0.5024(5) 0.5759(5) 0.10395(11) 0.0349(10) Uani 1 1 d . . .
H5 H 0.597664 0.621538 0.094341 0.042 Uiso 1 1 calc R U .
C9 C 0.3807(6) 0.5231(6) 0.08215(13) 0.0416(11) Uani 1 1 d . . .
H6 H 0.396234 0.533226 0.057557 0.050 Uiso 1 1 calc R U .
C10 C 0.2254(6) 0.4471(6) 0.12853(14) 0.0445(12) Uani 1 1 d . . .
H7 H 0.128843 0.402196 0.137293 0.053 Uiso 1 1 calc R U .
C11 C 0.3378(5) 0.4955(6) 0.15191(13) 0.0384(11) Uani 1 1 d . . .
H8 H 0.318405 0.485056 0.176343 0.046 Uiso 1 1 calc R U .
C12 C 0.5157(13) 0.2579(6) 0.083333 0.077(3) Uani 1 2 d S T P
H10 H 0.551244 0.190442 0.078439 0.115 Uiso 0.5 1 calc R U P
H11 H 0.551244 0.302978 0.106303 0.115 Uiso 0.5 1 calc R U P
H12 H 0.551244 0.333446 0.065258 0.115 Uiso 0.5 1 calc R U P
C13 C 0.365(3) 0.1827(17) 0.083333 0.158(9) Uani 1 2 d S T P
F1 F 0.8081(7) 0.5474(6) 0.05664(10) 0.1004(19) Uani 1 1 d . . .
F2 F 0.7647(8) 0.7157(6) 0.03375(12) 0.109(2) Uani 1 1 d . . .
B1 B 0.7666(9) 0.5944(8) 0.02794(16) 0.0548(17) Uani 1 1 d . . .
F3 F 0.8306(12) 0.5840(11) 0.00008(14) 0.175(4) Uani 1 1 d . . .
F4 F 0.6271(10) 0.4924(7) 0.0196(2) 0.171(4) Uani 1 1 d . . .

loop_
_atom_site_aniso_label
_atom_site_aniso_U_11
_atom_site_aniso_U_22
_atom_site_aniso_U_33
_atom_site_aniso_U_23
_atom_site_aniso_U_13
_atom_site_aniso_U_12
N1 0.031(2) 0.047(2) 0.040(2) 0.0033(17) 0.0086(16) 0.0196(18)
N2 0.045(2) 0.036(2) 0.049(2) -0.0109(18) -0.0199(18) 0.0211(19)
N3 0.064(7) 0.075(6) 0.39(3) 0.078(11) 0.000 0.032(4)
C1 0.025(2) 0.025(2) 0.026(3) 0.0002(11) -0.0002(11) 0.013(2)
C2 0.028(2) 0.028(2) 0.0251(17) -0.0004(16) 0.0006(15) 0.0156(17)
C3 0.029(2) 0.030(2) 0.032(2) 0.0016(17) 0.0030(17) 0.0174(18)
C4 0.032(2) 0.042(3) 0.034(2) -0.0027(19) 0.0016(18) 0.023(2)
C5 0.036(3) 0.040(3) 0.052(3) 0.012(2) 0.015(2) 0.017(2)
C6 0.033(2) 0.029(2) 0.042(2) 0.0092(18) 0.0106(19) 0.0173(19)
C7 0.028(2) 0.0234(19) 0.032(2) -0.0038(16) -0.0025(16) 0.0144(17)
C8 0.036(2) 0.037(2) 0.034(2) 0.0009(18) -0.0043(18) 0.021(2)
C9 0.048(3) 0.044(3) 0.037(2) -0.006(2) -0.011(2) 0.026(2)
C10 0.029(2) 0.041(3) 0.058(3) -0.006(2) -0.006(2) 0.014(2)
C11 0.035(2) 0.044(3) 0.039(2) -0.004(2) -0.0034(19) 0.021(2)
C12 0.063(6) 0.067(5) 0.098(8) -0.018(5) 0.000 0.032(3)
C13 0.25(3) 0.110(8) 0.160(16) 0.023(8) 0.000 0.125(16)
F1 0.187(6) 0.106(4) 0.063(2) -0.027(2) -0.052(3) 0.115(4)
F2 0.206(7) 0.088(3) 0.083(3) -0.017(2) -0.036(3) 0.111(4)
B1 0.084(5) 0.056(4) 0.042(3) -0.014(3) -0.021(3) 0.048(4)
F3 0.327(12) 0.262(10) 0.078(3) 0.059(5) 0.077(5) 0.254(10)
F4 0.178(7) 0.085(4) 0.207(7) 0.013(5) -0.113(6) 0.033(5)

loop_
_atom_type_symbol
_atom_type_description
_atom_type_scat_dispersion_real
_atom_type_scat_dispersion_imag
_atom_type_scat_source
C C 0.0181 0.0091 'International Tables Vol C Tables 4.2.6.8 and 6.1.1.4'
H H 0.0000 0.0000 'International Tables Vol C Tables 4.2.6.8 and 6.1.1.4'
N N 0.0311 0.0180 'International Tables Vol C Tables 4.2.6.8 and 6.1.1.4'
B B 0.0090 0.0039 'International Tables Vol C Tables 4.2.6.8 and 6.1.1.4'
F F 0.0727 0.0534 'International Tables Vol C Tables 4.2.6.8 and 6.1.1.4'

loop_
_geom_angle_atom_site_label_1
_geom_angle_atom_site_label_2
_geom_angle_atom_site_label_3
_geom_angle
_geom_angle_site_symmetry_1
_geom_angle_site_symmetry_3
C4 N1 C5 122.4(4) . .
C4 N1 H9 118.8 . .
C5 N1 H9 118.8 . .
C9 N2 C10 117.5(4) . .
C2 C1 C2 107.9(5) 9 .
C2 C1 C7 109.8(2) 9 9
C2 C1 C7 111.0(2) . 9
C2 C1 C7 111.0(2) 9 .
C2 C1 C7 109.8(2) . .
C7 C1 C7 107.4(5) 9 .
C3 C2 C6 117.4(4) . .
C3 C2 C1 123.9(4) . .
C6 C2 C1 118.7(3) . .
C2 C3 C4 120.3(4) . .
C2 C3 H1 119.9 . .
C4 C3 H1 119.9 . .
N1 C4 C3 120.2(4) . .
N1 C4 H2 119.9 . .
C3 C4 H2 119.9 . .
N1 C5 C6 120.0(4) . .
N1 C5 H3 120.0 . .
C6 C5 H3 120.0 . .
C5 C6 C2 119.8(4) . .
C5 C6 H4 120.1 . .
C2 C6 H4 120.1 . .
C8 C7 C11 117.0(4) . .
C8 C7 C1 123.3(4) . .
C11 C7 C1 119.7(4) . .
C7 C8 C9 118.7(4) . .
C7 C8 H5 120.7 . .
C9 C8 H5 120.7 . .
N2 C9 C8 124.0(5) . .
N2 C9 H6 118.0 . .
C8 C9 H6 118.0 . .
N2 C10 C11 122.7(5) . .
N2 C10 H7 118.6 . .
C11 C10 H7 118.7 . .
C10 C11 C7 120.2(5) . .
C10 C11 H8 119.9 . .
C7 C11 H8 119.9 . .
C13 C12 H10 109.5 . .
C13 C12 H11 109.5 . .
H10 C12 H11 109.4 . .
C13 C12 H12 109.5 . .
H10 C12 H12 109.4 . .
H11 C12 H12 109.4 . .
C13 C12 H10 109.5(18) . 11
H10 C12 H10 140.9 . 11
H11 C12 H10 56.2 . 11
H12 C12 H10 56.2 . 11
C13 C12 H11 110(3) . 11
H10 C12 H11 56.2 . 11
H11 C12 H11 140.9 . 11
H12 C12 H11 56.2 . 11
H10 C12 H11 109.4 11 11
C13 C12 H12 110(4) . 11
H10 C12 H12 56.2 . 11
H11 C12 H12 56.2 . 11
H12 C12 H12 140.9 . 11
H10 C12 H12 109.4 11 11
H11 C12 H12 109.4 11 11
N3 C13 C12 180.0 . .
F3 B1 F2 119.1(7) . .
F3 B1 F1 110.4(6) . .
F2 B1 F1 112.9(5) . .
F3 B1 F4 98.4(7) . .
F2 B1 F4 105.9(7) . .
F1 B1 F4 108.5(7) . .

loop_
_geom_bond_atom_site_label_1
_geom_bond_atom_site_label_2
_geom_bond_distance
_geom_bond_site_symmetry_2
N1 C4 1.324(6) .
N1 C5 1.329(7) .
N1 H9 0.8800 .
N2 C9 1.315(7) .
N2 C10 1.347(7) .
N3 C13 1.27(3) .
C1 C2 1.539(5) 9
C1 C2 1.539(5) .
C1 C7 1.555(5) 9
C1 C7 1.555(5) .
C2 C3 1.380(6) .
C2 C6 1.413(6) .
C3 C4 1.381(6) .
C3 H1 0.9500 .
C4 H2 0.9500 .
C5 C6 1.375(7) .
C5 H3 0.9500 .
C6 H4 0.9500 .
C7 C8 1.388(6) .
C7 C11 1.399(6) .
C8 C9 1.398(7) .
C8 H5 0.9500 .
C9 H6 0.9500 .
C10 C11 1.369(7) .
C10 H7 0.9500 .
C11 H8 0.9500 .
C12 C13 1.38(3) .
C12 H10 0.9806 .
C12 H11 0.9806 .
C12 H12 0.9806 .
C12 H10 0.98(9) 11
C12 H11 0.98(13) 11
C12 H12 1.0(2) 11
F1 B1 1.366(7) .
F2 B1 1.317(8) .
B1 F3 1.296(9) .
B1 F4 1.366(11) .

loop_
_geom_hbond_atom_site_label_D
_geom_hbond_atom_site_label_H
_geom_hbond_atom_site_label_A
_geom_hbond_distance_DH
_geom_hbond_distance_HA
_geom_hbond_distance_DA
_geom_hbond_angle_DHA
_geom_hbond_site_symmetry_A
N1 H9 N2 0.88 1.89 2.767(5) 170.9 11_665

loop_
_geom_torsion_atom_site_label_1
_geom_torsion_atom_site_label_2
_geom_torsion_atom_site_label_3
_geom_torsion_atom_site_label_4
_geom_torsion
_geom_torsion_site_symmetry_1
C2 C1 C2 C3 137.3(5) 9
C7 C1 C2 C3 17.0(5) 9
C7 C1 C2 C3 -101.6(4) .
C2 C1 C2 C6 -43.0(3) 9
C7 C1 C2 C6 -163.3(4) 9
C7 C1 C2 C6 78.1(5) .
C6 C2 C3 C4 0.9(6) .
C1 C2 C3 C4 -179.4(4) .
C5 N1 C4 C3 -1.2(7) .
C2 C3 C4 N1 0.6(6) .
C4 N1 C5 C6 0.2(8) .
N1 C5 C6 C2 1.4(8) .
C3 C2 C6 C5 -1.8(6) .
C1 C2 C6 C5 178.4(4) .
C2 C1 C7 C8 106.2(4) 9
C2 C1 C7 C8 -13.0(5) .
C7 C1 C7 C8 -133.8(5) 9
C2 C1 C7 C11 -75.4(5) 9
C2 C1 C7 C11 165.5(4) .
C7 C1 C7 C11 44.7(3) 9
C11 C7 C8 C9 -1.7(6) .
C1 C7 C8 C9 176.8(4) .
C10 N2 C9 C8 0.2(7) .
C7 C8 C9 N2 0.8(7) .
C9 N2 C10 C11 -0.1(8) .
N2 C10 C11 C7 -0.9(8) .
C8 C7 C11 C10 1.8(7) .
C1 C7 C11 C10 -176.8(4) .
